data_1529142
loop_
_publ_author_name
'Knee, C.S.'
'Field, M.A.L.'
'Weller, M.T.'

_publ_section_title
;
 Neutron diffraction study of the antiferromagnetic oxyhalides Sr3 Fe2 O5
 Cl2, Sr3 Fe2 O5 Br and Sr3 Fe Co O5 Cl2
;
_journal_name_full 'Solid State Sciences'
_journal_page_first 443
_journal_page_last 450
_journal_volume 6
_journal_year 2004
_chemical_formula_sum 'Br2 Fe2 O5 Sr3'
_chemical_name_systematic 'Sr3 (Fe2 O5 Br2)'
_space_group_IT_number 139
_symmetry_space_group_name_Hall '-I 4 2'
_symmetry_space_group_name_H-M 'I 4/m m m'
_cell_angle_alpha 90
_cell_angle_beta 90
_cell_angle_gamma 90
_cell_formula_units_Z 2
_cell_length_a 3.95465
_cell_length_b 3.95465
_cell_length_c 25.4146
_cell_volume 397.465
_citation_journal_id_ASTM SSSCFJ
_cod_data_source_file Knee_SSSCFJ_2004_76.cif
_cod_data_source_block Br2Fe2O5Sr3
_cod_original_cell_volume 397.4655
_cod_database_code 1529142

loop_
_symmetry_equiv_pos_as_xyz
x,y,z
-y,x,z
-x,-y,z
y,-x,z
x,-y,-z
y,x,-z
-x,y,-z
-y,-x,-z
-x,-y,-z
y,-x,-z
x,y,-z
-y,x,-z
-x,y,z
-y,-x,z
x,-y,z
y,x,z
x+1/2,y+1/2,z+1/2
-y+1/2,x+1/2,z+1/2
-x+1/2,-y+1/2,z+1/2
y+1/2,-x+1/2,z+1/2
x+1/2,-y+1/2,-z+1/2
y+1/2,x+1/2,-z+1/2
-x+1/2,y+1/2,-z+1/2
-y+1/2,-x+1/2,-z+1/2
-x+1/2,-y+1/2,-z+1/2
y+1/2,-x+1/2,-z+1/2
x+1/2,y+1/2,-z+1/2
-y+1/2,x+1/2,-z+1/2
-x+1/2,y+1/2,z+1/2
-y+1/2,-x+1/2,z+1/2
x+1/2,-y+1/2,z+1/2
y+1/2,x+1/2,z+1/2

loop_
_atom_site_label
_atom_site_type_symbol
_atom_site_fract_x
_atom_site_fract_y
_atom_site_fract_z
_atom_site_occupancy
_atom_site_U_iso_or_equiv
Fe1 Fe+3 0 0 0.42647 1 0.0
O2 O-2 0.5 0 0.08382 1 0.0
Sr2 Sr+2 0 0 0.14647 1 0.0
Br1 Br-1 0 0 0.29987 1 0.0
Sr1 Sr+2 0 0 0 1 0.0
O1 O-2 0 0 0.5 1 0.0
